data_1545866
loop_
_publ_author_name
'Hoshino, Manabu'
'Khutia, Anupam'
'Xing, Hongzhu'
'Inokuma, Yasuhide'
'Fujita, Makoto'

_publ_section_title
;
 The crystalline sponge method updated
;
_journal_issue 2
_journal_name_full IUCrJ
_journal_page_first 139
_journal_page_last 151
_journal_paper_doi 10.1107/S2052252515024379
_journal_volume 3
_journal_year 2016
_chemical_formula_sum 'C64.44 H65.6 I6 N12 O1.48 Zn3'
_chemical_formula_weight 1989.29
_space_group_crystal_system monoclinic
_space_group_IT_number 15
_space_group_name_Hall '-C 2yc'
_space_group_name_H-M_alt 'C 1 2/c 1'
_symmetry_space_group_name_Hall '-C 2yc'
_symmetry_space_group_name_H-M 'C 1 2/c 1'
_atom_sites_solution_hydrogens geom
_atom_sites_solution_primary iterative
_atom_sites_solution_secondary difmap
_audit_creation_method SHELXL-2014/7
_cell_angle_alpha 90
_cell_angle_beta 101.432(3)
_cell_angle_gamma 90
_cell_formula_units_Z 8
_cell_length_a 35.1288(12)
_cell_length_b 14.7670(4)
_cell_length_c 30.8649(11)
_cell_measurement_reflns_used 11439
_cell_measurement_temperature 100(2)
_cell_measurement_theta_max 75.7190
_cell_measurement_theta_min 4.1890
_cell_volume 15693.4(9)
_computing_cell_refinement
;
CrysAlisPro, Agilent Technologies,
Version 1.171.37.35 (release 13-08-2014 CrysAlis171 .NET)
(compiled Aug 13 2014,18:06:01)
;
_computing_data_collection
;
CrysAlisPro, Agilent Technologies,
Version 1.171.37.35 (release 13-08-2014 CrysAlis171 .NET)
(compiled Aug 13 2014,18:06:01)
;
_computing_data_reduction
;
CrysAlisPro, Agilent Technologies,
Version 1.171.37.35 (release 13-08-2014 CrysAlis171 .NET)
(compiled Aug 13 2014,18:06:01)
;
_computing_molecular_graphics 'shelXle (Hubschle et al., 2011)'
_computing_publication_material 'SHELXL-2014/7 (Sheldrick, 2014)'
_computing_structure_refinement 'SHELXL-2014/7 (Sheldrick, 2014)'
_computing_structure_solution 'SHELXT-2014/5 (Sheldrick, 2014)'
_diffrn_ambient_environment N~2~
_diffrn_ambient_temperature 100(2)
_diffrn_detector 'CCD plate'
_diffrn_detector_area_resol_mean 5.2332
_diffrn_detector_type AtlasS2
_diffrn_measured_fraction_theta_full 0.998
_diffrn_measured_fraction_theta_max 0.981
_diffrn_measurement_device 'four-circle diffractometer'
_diffrn_measurement_device_type 'SuperNova, Dual, Cu at zero, AtlasS2'
_diffrn_measurement_method '\w scans'
_diffrn_radiation_monochromator mirror
_diffrn_radiation_probe x-ray
_diffrn_radiation_type 'Cu K\a'
_diffrn_radiation_wavelength 1.54184
_diffrn_reflns_av_R_equivalents 0.0305
_diffrn_reflns_av_unetI/netI 0.0384
_diffrn_reflns_Laue_measured_fraction_full 0.998
_diffrn_reflns_Laue_measured_fraction_max 0.981
_diffrn_reflns_limit_h_max 43
_diffrn_reflns_limit_h_min -42
_diffrn_reflns_limit_k_max 18
_diffrn_reflns_limit_k_min -15
_diffrn_reflns_limit_l_max 35
_diffrn_reflns_limit_l_min -38
_diffrn_reflns_number 40278
_diffrn_reflns_point_group_measured_fraction_full 0.998
_diffrn_reflns_point_group_measured_fraction_max 0.981
_diffrn_reflns_theta_full 67.684
_diffrn_reflns_theta_max 76.553
_diffrn_reflns_theta_min 3.672
_diffrn_source 'sealed X-ray tube'
_diffrn_source_type 'SuperNova (Cu) X-ray Source'
_exptl_absorpt_coefficient_mu 19.954
_exptl_absorpt_correction_T_max 0.322
_exptl_absorpt_correction_T_min 0.161
_exptl_absorpt_correction_type gaussian
_exptl_absorpt_process_details
;
CrysAlisPro, Agilent Technologies,
Version 1.171.37.35 (release 13-08-2014 CrysAlis171 .NET)
(compiled Aug 13 2014,18:06:01)
Numerical absorption correction based on gaussian integration over
   a multifaceted crystal model
Empirical absorption correction using spherical harmonics,
 implemented in SCALE3 ABSPACK scaling algorithm.
;
_exptl_crystal_colour colorless
_exptl_crystal_density_diffrn 1.684
_exptl_crystal_description block
_exptl_crystal_F_000 7648
_exptl_crystal_size_max 0.140
_exptl_crystal_size_mid 0.110
_exptl_crystal_size_min 0.100
_refine_diff_density_max 0.839
_refine_diff_density_min -0.711
_refine_diff_density_rms 0.101
_refine_ls_extinction_method none
_refine_ls_goodness_of_fit_ref 1.044
_refine_ls_hydrogen_treatment constr
_refine_ls_matrix_type full
_refine_ls_number_parameters 1095
_refine_ls_number_reflns 16184
_refine_ls_number_restraints 538
_refine_ls_restrained_S_all 1.043
_refine_ls_R_factor_all 0.0517
_refine_ls_R_factor_gt 0.0416
_refine_ls_shift/su_max 0.002
_refine_ls_shift/su_mean 0.000
_refine_ls_structure_factor_coef Fsqd
_refine_ls_weighting_details 'w=1/[\s^2^(Fo^2^)+(0.0642P)^2^+22.3254P] where P=(Fo^2^+2Fc^2^)/3'
_refine_ls_weighting_scheme calc
_refine_ls_wR_factor_gt 0.1136
_refine_ls_wR_factor_ref 0.1216
_reflns_Friedel_coverage 0.000
_reflns_number_gt 13394
_reflns_number_total 16184
_reflns_threshold_expression 'I > 2\s(I)'
_cod_data_source_file de5035.cif
_cod_data_source_block cinnamaldehyde
_cod_original_formula_sum 'C64.44 H65.60 I6 N12 O1.48 Zn3'
_cod_database_code 1545866
_shelx_shelxl_version_number 2014/7
_shelx_space_group_comment
;
The symmetry employed for this shelxl refinement is uniquely defined
by the following loop, which should always be used as a source of
symmetry information in preference to the above space-group names.
They are only intended as comments.
;
_shelx_estimated_absorpt_t_min 0.167
_shelx_estimated_absorpt_t_max 0.240

loop_
_space_group_symop_operation_xyz
'x, y, z'
'-x, y, -z+1/2'
'x+1/2, y+1/2, z'
'-x+1/2, y+1/2, -z+1/2'
'-x, -y, -z'
'x, -y, z-1/2'
'-x+1/2, -y+1/2, -z'
'x+1/2, -y+1/2, z-1/2'

loop_
_atom_site_label
_atom_site_type_symbol
_atom_site_fract_x
_atom_site_fract_y
_atom_site_fract_z
_atom_site_U_iso_or_equiv
_atom_site_adp_type
_atom_site_occupancy
_atom_site_site_symmetry_order
_atom_site_calc_flag
_atom_site_refinement_flags_posn
_atom_site_refinement_flags_adp
_atom_site_refinement_flags_occupancy
_atom_site_disorder_assembly
_atom_site_disorder_group
Zn1 Zn 0.91529(2) 0.62492(4) 0.90519(2) 0.05032(16) Uani 1 1 d . . . . .
Zn3 Zn 0.82622(2) -0.14608(4) 0.72962(2) 0.04794(14) Uani 1 1 d . . . . .
N101 N 0.87747(12) 0.5569(2) 0.85568(13) 0.0471(8) Uani 1 1 d . . . . .
C102 C 0.84519(15) 0.5931(3) 0.83268(16) 0.0476(10) Uani 1 1 d . . . . .
H102 H 0.8375 0.6514 0.8406 0.057 Uiso 1 1 calc R U . . .
C103 C 0.82225(14) 0.5483(3) 0.79724(16) 0.0487(10) Uani 1 1 d . . . . .
H103 H 0.7996 0.5760 0.7807 0.058 Uiso 1 1 calc R U . . .
C104 C 0.83333(13) 0.4617(3) 0.78667(15) 0.0445(9) Uani 1 1 d . . . . .
C105 C 0.86661(17) 0.4244(3) 0.8110(2) 0.0649(16) Uani 1 1 d . . . . .
H105 H 0.8745 0.3651 0.8047 0.078 Uiso 1 1 calc R U . . .
C106 C 0.88824(17) 0.4746(3) 0.8445(2) 0.0656(16) Uani 1 1 d . . . . .
H106 H 0.9119 0.4498 0.8605 0.079 Uiso 1 1 calc R U . . .
N111 N 0.66720(12) 0.5340(3) 0.60619(15) 0.0527(10) Uani 1 1 d . . . . .
C112 C 0.67796(16) 0.4502(3) 0.59691(18) 0.0587(13) Uani 1 1 d . . . . .
H112 H 0.6646 0.4219 0.5706 0.070 Uiso 1 1 calc R U . . .
C113 C 0.70761(16) 0.4030(3) 0.62384(18) 0.0548(12) Uani 1 1 d . . . . .
H113 H 0.7143 0.3434 0.6164 0.066 Uiso 1 1 calc R U . . .
C114 C 0.72731(13) 0.4448(3) 0.66187(16) 0.0452(10) Uani 1 1 d . . . . .
C115 C 0.71604(16) 0.5316(3) 0.67136(18) 0.0576(13) Uani 1 1 d . . . . .
H115 H 0.7291 0.5619 0.6973 0.069 Uiso 1 1 calc R U . . .
C116 C 0.68593(16) 0.5737(3) 0.6431(2) 0.0601(14) Uani 1 1 d . . . . .
H116 H 0.6783 0.6327 0.6501 0.072 Uiso 1 1 calc R U . . .
N121 N 0.81542(12) -0.0083(2) 0.72085(13) 0.0468(8) Uani 1 1 d . . . . .
C122 C 0.78484(15) 0.0256(3) 0.69311(17) 0.0513(11) Uani 1 1 d . . . . .
H122 H 0.7670 -0.0149 0.6758 0.062 Uiso 1 1 calc R U . . .
C123 C 0.77810(15) 0.1178(3) 0.68858(17) 0.0514(11) Uani 1 1 d . . . . .
H123 H 0.7563 0.1400 0.6680 0.062 Uiso 1 1 calc R U . . .
C124 C 0.80333(13) 0.1769(3) 0.71422(15) 0.0429(9) Uani 1 1 d . . . . .
C125 C 0.83572(17) 0.1419(3) 0.74210(19) 0.0586(13) Uani 1 1 d . . . . .
H125 H 0.8542 0.1810 0.7594 0.070 Uiso 1 1 calc R U . . .
C126 C 0.84081(17) 0.0498(3) 0.7445(2) 0.0606(14) Uani 1 1 d . . . . .
H126 H 0.8632 0.0261 0.7636 0.073 Uiso 1 1 calc R U . . .
C131 C 0.80953(13) 0.4091(3) 0.75026(16) 0.0446(9) Uani 1 1 d . . . . .
N132 N 0.77924(11) 0.4501(2) 0.72487(13) 0.0455(8) Uani 1 1 d . . . . .
C133 C 0.75977(13) 0.3993(3) 0.69253(15) 0.0437(9) Uani 1 1 d . . . . .
N134 N 0.76642(11) 0.3110(2) 0.68550(13) 0.0444(8) Uani 1 1 d . . . . .
C135 C 0.79591(13) 0.2765(3) 0.71446(16) 0.0440(9) Uani 1 1 d . . . . .
N136 N 0.81971(11) 0.3232(2) 0.74585(13) 0.0436(8) Uani 1 1 d . . . . .
N141 N 0.57774(12) 0.5109(3) 0.55958(15) 0.0552(10) Uani 1 1 d . . . . .
C142 C 0.5626(3) 0.4996(6) 0.5950(2) 0.093(3) Uani 1 1 d . . . . .
H142 H 0.5736 0.5318 0.6212 0.112 Uiso 1 1 calc R U . . .
C143 C 0.5317(3) 0.4437(6) 0.5960(2) 0.091(3) Uani 1 1 d . . . . .
H143 H 0.5221 0.4369 0.6224 0.109 Uiso 1 1 calc R U . . .
C144 C 0.51468(14) 0.3973(3) 0.55819(16) 0.0481(10) Uani 1 1 d . . . . .
C145 C 0.53133(16) 0.4047(4) 0.52190(19) 0.0581(12) Uani 1 1 d . . . . .
H145 H 0.5216 0.3705 0.4960 0.070 Uiso 1 1 calc R U . . .
C146 C 0.56279(17) 0.4632(4) 0.5235(2) 0.0608(12) Uani 1 1 d . . . . .
H146 H 0.5739 0.4693 0.4980 0.073 Uiso 1 1 calc R U . . .
N151 N 0.35994(13) 0.3329(2) 0.68324(14) 0.0490(9) Uani 1 1 d . . . . .
C152 C 0.3935(2) 0.3756(5) 0.6868(2) 0.0748(18) Uani 1 1 d . . . . .
H152 H 0.4011 0.4157 0.7110 0.090 Uiso 1 1 calc R U . . .
C153 C 0.4179(2) 0.3653(5) 0.6575(2) 0.0769(19) Uani 1 1 d . . . . .
H153 H 0.4414 0.3991 0.6609 0.092 Uiso 1 1 calc R U . . .
C154 C 0.40780(14) 0.3049(3) 0.62270(15) 0.0457(9) Uani 1 1 d . . . . .
C155 C 0.37237(18) 0.2606(4) 0.61863(19) 0.0619(13) Uani 1 1 d . . . . .
H155 H 0.3641 0.2191 0.5951 0.074 Uiso 1 1 calc R U . . .
C156 C 0.34934(18) 0.2773(4) 0.6489(2) 0.0624(13) Uani 1 1 d . . . . .
H156 H 0.3248 0.2479 0.6453 0.075 Uiso 1 1 calc R U . . .
N161 N 0.42801(13) -0.0167(3) 0.44826(13) 0.0522(9) Uani 1 1 d . . . . .
C162 C 0.40112(19) 0.0104(4) 0.4710(2) 0.0666(15) Uani 1 1 d . . . . .
H162 H 0.3776 -0.0232 0.4677 0.080 Uiso 1 1 calc R U . . .
C163 C 0.40588(19) 0.0841(4) 0.4987(2) 0.0633(14) Uani 1 1 d . . . . .
H163 H 0.3862 0.1013 0.5142 0.076 Uiso 1 1 calc R U . . .
C164 C 0.44043(14) 0.1331(3) 0.50349(14) 0.0454(9) Uani 1 1 d . . . . .
C165 C 0.46786(14) 0.1064(3) 0.47963(16) 0.0478(10) Uani 1 1 d . . . . .
H165 H 0.4913 0.1396 0.4819 0.057 Uiso 1 1 calc R U . . .
C166 C 0.46104(14) 0.0317(3) 0.45263(15) 0.0491(10) Uani 1 1 d . . . . .
H166 H 0.4802 0.0136 0.4366 0.059 Uiso 1 1 calc R U . . .
C171 C 0.48144(14) 0.3359(3) 0.55871(15) 0.0460(10) Uani 1 1 d . . . . .
N172 N 0.46100(12) 0.3504(3) 0.58979(13) 0.0482(8) Uani 1 1 d . . . . .
C173 C 0.43236(13) 0.2915(3) 0.58974(15) 0.0448(9) Uani 1 1 d . . . . .
N174 N 0.42458(11) 0.2200(2) 0.56312(12) 0.0444(8) Uani 1 1 d . . . . .
C175 C 0.44667(13) 0.2132(3) 0.53315(14) 0.0439(9) Uani 1 1 d . . . . .
N176 N 0.47502(12) 0.2707(2) 0.52839(13) 0.0457(8) Uani 1 1 d . . . . .
Zn2A Zn 0.62234(17) 0.6018(4) 0.56550(16) 0.0449(6) Uani 0.638(15) 1 d . . P A 1
I11A I 0.88129(13) 0.7437(3) 0.94217(15) 0.0600(6) Uani 0.47(2) 1 d . . P B 1
I12A I 0.97499(13) 0.6486(4) 0.86883(13) 0.0591(7) Uani 0.47(2) 1 d . . P B 1
I21A I 0.64360(7) 0.60175(15) 0.49200(7) 0.0658(5) Uani 0.638(15) 1 d . . P A 1
I22A I 0.60365(6) 0.73957(11) 0.60575(5) 0.0635(5) Uani 0.638(15) 1 d . . P A 1
I31A I 0.76604(16) -0.2392(3) 0.70590(12) 0.0541(5) Uani 0.69(2) 1 d . . P C 1
I32A I 0.87093(16) -0.1622(2) 0.80544(10) 0.0595(6) Uani 0.69(2) 1 d . . P C 1
Zn2B Zn 0.6269(3) 0.5914(8) 0.5565(4) 0.067(2) Uani 0.362(15) 1 d . . P A 2
I11B I 0.8731(3) 0.7301(5) 0.94175(13) 0.0770(12) Uani 0.53(2) 1 d . . P B 2
I12B I 0.97260(13) 0.6594(5) 0.87234(18) 0.0721(9) Uani 0.53(2) 1 d . . P B 2
I21B I 0.64641(19) 0.5804(9) 0.4817(4) 0.109(2) Uani 0.362(15) 1 d . . P A 2
I22B I 0.6132(3) 0.74198(17) 0.5915(5) 0.111(3) Uani 0.362(15) 1 d . . P A 2
I31B I 0.7595(3) -0.2288(6) 0.7029(4) 0.0556(13) Uani 0.31(2) 1 d . . P C 2
I32B I 0.8654(3) -0.1646(4) 0.8069(2) 0.0557(11) Uani 0.31(2) 1 d . . P C 2
C201 C 0.2400(3) 0.3198(14) 0.5708(4) 0.138(5) Uani 1 1 d . . . . .
C202 C 0.2061(4) 0.3284(15) 0.5841(5) 0.170(7) Uani 1 1 d . . . . .
H202 H 0.1910 0.2770 0.5883 0.204 Uiso 1 1 calc R U . . .
C203 C 0.1938(5) 0.4174(14) 0.5915(5) 0.166(7) Uani 1 1 d . . . . .
H203 H 0.1701 0.4228 0.6016 0.199 Uiso 1 1 calc R U . . .
C204 C 0.2126(4) 0.4973(14) 0.5857(4) 0.148(5) Uani 1 1 d . U . . .
H204 H 0.2025 0.5555 0.5901 0.178 Uiso 1 1 calc R U . . .
C205 C 0.2500(6) 0.4827(19) 0.5720(7) 0.214(10) Uani 1 1 d . U . . .
H205 H 0.2657 0.5333 0.5680 0.257 Uiso 1 1 calc R U . . .
C206 C 0.2630(4) 0.3932(17) 0.5647(5) 0.177(8) Uani 1 1 d . U . . .
H206 H 0.2871 0.3842 0.5558 0.212 Uiso 1 1 calc R U . . .
C207 C 0.2529(4) 0.2167(16) 0.5634(4) 0.158(6) Uani 1 1 d . U . . .
H207 H 0.2383 0.1674 0.5714 0.190 Uiso 1 1 calc R U . . .
C208 C 0.2842(5) 0.2015(17) 0.5460(6) 0.181(7) Uani 1 1 d . U . . .
H208 H 0.2989 0.2479 0.5357 0.217 Uiso 1 1 calc R U . . .
C209 C 0.2939(9) 0.0941(18) 0.5444(8) 0.193(9) Uani 1 1 d . U . . .
H209 H 0.2756 0.0510 0.5505 0.232 Uiso 0.51(3) 1 calc R U P D 1
O21A O 0.3232(4) 0.0690(13) 0.5357(6) 0.127(7) Uani 0.51(3) 1 d . U P D 1
O21B O 0.2734(15) 0.051(4) 0.5638(16) 0.34(2) Uani 0.49(3) 1 d . U P D 2
C301 C 0.3927(8) 0.0264(13) 0.6520(7) 0.108(7) Uani 0.477(5) 1 d D . P E 1
C302 C 0.3541(8) 0.0340(13) 0.6622(9) 0.117(8) Uani 0.477(5) 1 d . . P E 1
H302 H 0.3313 0.0102 0.6441 0.140 Uiso 0.477(5) 1 calc R U P E 1
C303 C 0.3543(7) 0.0753(13) 0.6976(8) 0.097(6) Uani 0.477(5) 1 d . . P E 1
H303 H 0.3299 0.0806 0.7062 0.116 Uiso 0.477(5) 1 calc R U P E 1
C304 C 0.3826(10) 0.1108(14) 0.7232(9) 0.130(11) Uani 0.477(5) 1 d . . P E 1
H304 H 0.3763 0.1406 0.7481 0.156 Uiso 0.477(5) 1 calc R U P E 1
C305 C 0.4242(9) 0.1139(17) 0.7210(10) 0.134(10) Uani 0.477(5) 1 d D . P E 1
H305 H 0.4443 0.1413 0.7420 0.161 Uiso 0.477(5) 1 calc R U P E 1
C306 C 0.4287(10) 0.0664(19) 0.6798(11) 0.27(3) Uani 0.477(5) 1 d D . P E 1
H306 H 0.4533 0.0615 0.6715 0.324 Uiso 0.477(5) 1 calc R U P E 1
C307 C 0.3989(8) -0.0262(16) 0.6126(8) 0.117(7) Uani 0.477(5) 1 d . . P E 1
H307 H 0.3757 -0.0498 0.5953 0.140 Uiso 0.477(5) 1 calc R U P E 1
C308 C 0.4297(6) -0.0458(14) 0.5975(7) 0.098(6) Uani 0.477(5) 1 d . . P E 1
H308 H 0.4543 -0.0196 0.6092 0.118 Uiso 0.477(5) 1 calc R U P E 1
C309 C 0.4242(7) -0.110(2) 0.5619(6) 0.131(10) Uani 0.477(5) 1 d . U P E 1
H309 H 0.3994 -0.1342 0.5495 0.157 Uiso 0.477(5) 1 calc R U P E 1
O310 O 0.4549(6) -0.132(3) 0.5481(9) 0.237(15) Uani 0.477(5) 1 d . U P E 1
C90A C 0.220(4) -0.150(5) 0.429(4) 0.36(4) Uani 0.261(3) 1 d D U P E -2
H90A H 0.2166 -0.1323 0.3972 0.432 Uiso 0.261(3) 1 calc R U P E -2
H90B H 0.2187 -0.0946 0.4464 0.432 Uiso 0.261(3) 1 calc R U P E -2
C91A C 0.188(2) -0.217(9) 0.435(3) 0.34(4) Uani 0.261(3) 1 d D U P E -2
H91A H 0.1793 -0.2038 0.4630 0.404 Uiso 0.261(3) 1 calc R U P E -2
H91B H 0.1653 -0.2110 0.4103 0.404 Uiso 0.261(3) 1 calc R U P E -2
C92A C 0.205(3) -0.313(6) 0.436(3) 0.33(4) Uani 0.261(3) 1 d D U P E -2
H92A H 0.1837 -0.3582 0.4345 0.394 Uiso 0.261(3) 1 calc R U P E -2
H92B H 0.2172 -0.3224 0.4104 0.394 Uiso 0.261(3) 1 calc R U P E -2
C93A C 0.235(4) -0.327(6) 0.479(3) 0.34(4) Uani 0.261(3) 1 d D U P E -2
H93A H 0.2503 -0.3816 0.4764 0.410 Uiso 0.261(3) 1 calc R U P E -2
H93B H 0.2213 -0.3351 0.5039 0.410 Uiso 0.261(3) 1 calc R U P E -2
C94A C 0.262(3) -0.244(8) 0.488(3) 0.36(4) Uani 0.261(3) 1 d D U P E -2
H94A H 0.2886 -0.2632 0.5000 0.429 Uiso 0.261(3) 1 calc R U P E -2
H94B H 0.2530 -0.2027 0.5091 0.429 Uiso 0.261(3) 1 calc R U P E -2
C95A C 0.260(3) -0.194(7) 0.443(4) 0.36(4) Uani 0.261(3) 1 d D U P E -2
H95A H 0.2808 -0.1465 0.4471 0.434 Uiso 0.261(3) 1 calc R U P E -2
H95B H 0.2653 -0.2369 0.4206 0.434 Uiso 0.261(3) 1 calc R U P E -2
C90B C 0.4537(14) -0.130(4) 0.5880(17) 0.39(3) Uani 0.523(5) 1 d D U P E 2
H90C H 0.4687 -0.1079 0.5661 0.474 Uiso 0.523(5) 1 calc R U P E 2
H90D H 0.4280 -0.1000 0.5808 0.474 Uiso 0.523(5) 1 calc R U P E 2
C91B C 0.4737(18) -0.095(3) 0.632(2) 0.37(2) Uani 0.523(5) 1 d D U P E 2
H91C H 0.4537 -0.0799 0.6495 0.446 Uiso 0.523(5) 1 calc R U P E 2
H91D H 0.4874 -0.0386 0.6278 0.446 Uiso 0.523(5) 1 calc R U P E 2
C92B C 0.5027(17) -0.160(5) 0.6596(14) 0.40(3) Uani 0.523(5) 1 d D U P E 2
H92C H 0.4911 -0.1890 0.6828 0.475 Uiso 0.523(5) 1 calc R U P E 2
H92D H 0.5263 -0.1267 0.6739 0.475 Uiso 0.523(5) 1 calc R U P E 2
C93B C 0.5128(13) -0.231(4) 0.628(2) 0.42(3) Uani 0.523(5) 1 d D U P E 2
H93C H 0.5337 -0.2711 0.6436 0.506 Uiso 0.523(5) 1 calc R U P E 2
H93D H 0.5225 -0.2009 0.6034 0.506 Uiso 0.523(5) 1 calc R U P E 2
C94B C 0.477(2) -0.288(3) 0.608(2) 0.41(3) Uani 0.523(5) 1 d D U P E 2
H94C H 0.4840 -0.3392 0.5909 0.487 Uiso 0.523(5) 1 calc R U P E 2
H94D H 0.4653 -0.3141 0.6328 0.487 Uiso 0.523(5) 1 calc R U P E 2
C95B C 0.4469(14) -0.230(5) 0.5795(15) 0.38(3) Uani 0.523(5) 1 d D U P E 2
H95C H 0.4474 -0.2425 0.5482 0.460 Uiso 0.523(5) 1 calc R U P E 2
H95D H 0.4207 -0.2455 0.5845 0.460 Uiso 0.523(5) 1 calc R U P E 2
C90C C 0.4827(9) -0.700(2) 0.7447(9) 0.143(12) Uani 0.261(3) 1 d D U P E -2
H90E H 0.4818 -0.7647 0.7535 0.172 Uiso 0.261(3) 1 calc R U P E -2
H90F H 0.4607 -0.6879 0.7200 0.172 Uiso 0.261(3) 1 calc R U P E -2
C91C C 0.5210(11) -0.678(2) 0.7322(9) 0.122(12) Uani 0.261(3) 1 d D U P E -2
H91E H 0.5422 -0.6972 0.7565 0.146 Uiso 0.261(3) 1 calc R U P E -2
H91F H 0.5233 -0.7136 0.7057 0.146 Uiso 0.261(3) 1 calc R U P E -2
C92C C 0.5272(9) -0.581(2) 0.7227(9) 0.093(10) Uani 0.261(3) 1 d D U P E -2
H92E H 0.5555 -0.5696 0.7307 0.111 Uiso 0.261(3) 1 calc R U P E -2
H92F H 0.5197 -0.5732 0.6902 0.111 Uiso 0.261(3) 1 calc R U P E -2
C93C C 0.5079(8) -0.508(2) 0.7431(10) 0.102(11) Uani 0.261(3) 1 d D U P E -2
H93E H 0.4939 -0.4683 0.7194 0.122 Uiso 0.261(3) 1 calc R U P E -2
H93F H 0.5280 -0.4711 0.7621 0.122 Uiso 0.261(3) 1 calc R U P E -2
C94C C 0.4796(7) -0.541(2) 0.7705(7) 0.079(8) Uani 0.261(3) 1 d D U P E -2
H94E H 0.4833 -0.5041 0.7978 0.095 Uiso 0.261(3) 1 calc R U P E -2
H94F H 0.4530 -0.5290 0.7538 0.095 Uiso 0.261(3) 1 calc R U P E -2
C95C C 0.4822(9) -0.638(2) 0.7834(7) 0.091(9) Uani 0.261(3) 1 d D U P E -2
H95E H 0.4597 -0.6534 0.7969 0.109 Uiso 0.261(3) 1 calc R U P E -2
H95F H 0.5061 -0.6475 0.8060 0.109 Uiso 0.261(3) 1 calc R U P E -2
C90D C 0.5729(9) -0.362(3) 0.6899(15) 0.27(2) Uani 0.477(5) 1 d D U P E 1
H90G H 0.5618 -0.3659 0.6579 0.320 Uiso 0.477(5) 1 calc R U P E 1
H90H H 0.6013 -0.3717 0.6948 0.320 Uiso 0.477(5) 1 calc R U P E 1
C91D C 0.5531(16) -0.429(3) 0.7170(18) 0.32(2) Uani 0.477(5) 1 d D U P E 1
H91G H 0.5571 -0.4929 0.7087 0.390 Uiso 0.477(5) 1 calc R U P E 1
H91H H 0.5626 -0.4215 0.7492 0.390 Uiso 0.477(5) 1 calc R U P E 1
C92D C 0.5101(14) -0.401(4) 0.703(2) 0.36(2) Uani 0.477(5) 1 d D U P E 1
H92G H 0.5014 -0.3694 0.7277 0.432 Uiso 0.477(5) 1 calc R U P E 1
H92H H 0.4935 -0.4548 0.6949 0.432 Uiso 0.477(5) 1 calc R U P E 1
C93D C 0.5069(15) -0.336(4) 0.6626(16) 0.35(2) Uani 0.477(5) 1 d D U P E 1
H93G H 0.4793 -0.3289 0.6483 0.421 Uiso 0.477(5) 1 calc R U P E 1
H93H H 0.5208 -0.3631 0.6407 0.421 Uiso 0.477(5) 1 calc R U P E 1
C94D C 0.5248(15) -0.242(3) 0.678(2) 0.31(2) Uani 0.477(5) 1 d D U P E 1
H94G H 0.5302 -0.2066 0.6524 0.376 Uiso 0.477(5) 1 calc R U P E 1
H94H H 0.5075 -0.2066 0.6930 0.376 Uiso 0.477(5) 1 calc R U P E 1
C95D C 0.5628(15) -0.269(3) 0.7097(17) 0.31(2) Uani 0.477(5) 1 d D U P E 1
H95G H 0.5585 -0.2767 0.7403 0.367 Uiso 0.477(5) 1 calc R U P E 1
H95H H 0.5835 -0.2239 0.7096 0.367 Uiso 0.477(5) 1 calc R U P E 1
C90E C 0.0841(17) -0.118(4) 0.3340(15) 0.30(2) Uani 0.477(5) 1 d D U P E 1
H90I H 0.0665 -0.1047 0.3055 0.365 Uiso 0.477(5) 1 calc R U P E 1
H90J H 0.1042 -0.0705 0.3401 0.365 Uiso 0.477(5) 1 calc R U P E 1
C91E C 0.0605(13) -0.123(4) 0.372(2) 0.34(2) Uani 0.477(5) 1 d D U P E 1
H91I H 0.0431 -0.0700 0.3717 0.404 Uiso 0.477(5) 1 calc R U P E 1
H91J H 0.0450 -0.1791 0.3707 0.404 Uiso 0.477(5) 1 calc R U P E 1
C92E C 0.0929(18) -0.122(4) 0.4140(15) 0.33(2) Uani 0.477(5) 1 d D U P E 1
H92I H 0.0919 -0.1773 0.4318 0.395 Uiso 0.477(5) 1 calc R U P E 1
H92J H 0.0903 -0.0683 0.4326 0.395 Uiso 0.477(5) 1 calc R U P E 1
C93E C 0.1314(15) -0.118(4) 0.3962(19) 0.31(2) Uani 0.477(5) 1 d D U P E 1
H93I H 0.1300 -0.0685 0.3740 0.368 Uiso 0.477(5) 1 calc R U P E 1
H93J H 0.1537 -0.1053 0.4207 0.368 Uiso 0.477(5) 1 calc R U P E 1
C94E C 0.1366(16) -0.210(4) 0.375(2) 0.33(2) Uani 0.477(5) 1 d D U P E 1
H94I H 0.1339 -0.2600 0.3953 0.392 Uiso 0.477(5) 1 calc R U P E 1
H94J H 0.1624 -0.2139 0.3666 0.392 Uiso 0.477(5) 1 calc R U P E 1
C95E C 0.1029(17) -0.212(4) 0.3326(19) 0.32(2) Uani 0.477(5) 1 d D U P E 1
H95I H 0.1133 -0.2200 0.3053 0.381 Uiso 0.477(5) 1 calc R U P E 1
H95J H 0.0842 -0.2613 0.3346 0.381 Uiso 0.477(5) 1 calc R U P E 1
C90F C 0.380(3) -0.153(8) 0.672(2) 0.63(4) Uani 0.523(5) 1 d D U P E 2
H90K H 0.3573 -0.1906 0.6593 0.754 Uiso 0.523(5) 1 calc R U P E 2
H90L H 0.3979 -0.1544 0.6508 0.754 Uiso 0.523(5) 1 calc R U P E 2
C91F C 0.401(3) -0.200(5) 0.715(5) 0.66(4) Uani 0.523(5) 1 d D U P E 2
H91K H 0.3819 -0.2116 0.7336 0.796 Uiso 0.523(5) 1 calc R U P E 2
H91L H 0.4110 -0.2591 0.7069 0.796 Uiso 0.523(5) 1 calc R U P E 2
C92F C 0.435(3) -0.145(9) 0.741(3) 0.68(4) Uani 0.523(5) 1 d D U P E 2
H92K H 0.4595 -0.1770 0.7413 0.813 Uiso 0.523(5) 1 calc R U P E 2
H92L H 0.4313 -0.1374 0.7717 0.813 Uiso 0.523(5) 1 calc R U P E 2
C93F C 0.436(2) -0.051(8) 0.719(3) 0.70(4) Uani 0.523(5) 1 d D U P E 2
H93K H 0.4549 -0.0119 0.7386 0.842 Uiso 0.523(5) 1 calc R U P E 2
H93L H 0.4449 -0.0580 0.6908 0.842 Uiso 0.523(5) 1 calc R U P E 2
C94F C 0.396(4) -0.002(4) 0.710(3) 0.67(4) Uani 0.523(5) 1 d D U P E 2
H94K H 0.3861 0.0029 0.7375 0.801 Uiso 0.523(5) 1 calc R U P E 2
H94L H 0.3990 0.0596 0.6985 0.801 Uiso 0.523(5) 1 calc R U P E 2
C95F C 0.3663(16) -0.055(9) 0.675(3) 0.63(4) Uani 0.523(5) 1 d D U P E 2
H95K H 0.3407 -0.0551 0.6840 0.756 Uiso 0.523(5) 1 calc R U P E 2
H95L H 0.3634 -0.0256 0.6460 0.756 Uiso 0.523(5) 1 calc R U P E 2

loop_
_atom_site_aniso_label
_atom_site_aniso_U_11
_atom_site_aniso_U_22
_atom_site_aniso_U_33
_atom_site_aniso_U_23
_atom_site_aniso_U_13
_atom_site_aniso_U_12
Zn1 0.0619(4) 0.0342(3) 0.0452(3) 0.0034(2) -0.0126(3) -0.0042(2)
Zn3 0.0595(4) 0.0278(2) 0.0550(3) -0.0037(2) 0.0076(3) 0.0017(2)
N101 0.052(2) 0.0315(16) 0.0500(19) 0.0008(14) -0.0085(16) -0.0024(14)
C102 0.058(3) 0.0277(17) 0.051(2) 0.0012(16) -0.0048(19) -0.0011(17)
C103 0.050(2) 0.0318(18) 0.055(2) 0.0000(17) -0.0105(19) 0.0010(17)
C104 0.044(2) 0.0288(17) 0.053(2) 0.0014(16) -0.0090(18) -0.0038(15)
C105 0.062(3) 0.033(2) 0.083(4) -0.009(2) -0.025(3) 0.009(2)
C106 0.063(3) 0.037(2) 0.080(4) -0.005(2) -0.028(3) 0.007(2)
N111 0.047(2) 0.0347(17) 0.067(2) 0.0108(16) -0.0128(18) -0.0064(15)
C112 0.061(3) 0.038(2) 0.063(3) 0.003(2) -0.022(2) -0.006(2)
C113 0.059(3) 0.035(2) 0.059(3) 0.0024(18) -0.016(2) -0.0020(19)
C114 0.043(2) 0.0302(17) 0.055(2) 0.0084(16) -0.0082(18) -0.0053(16)
C115 0.059(3) 0.037(2) 0.064(3) 0.0032(19) -0.019(2) -0.004(2)
C116 0.055(3) 0.036(2) 0.077(3) 0.008(2) -0.017(2) -0.0010(19)
N121 0.055(2) 0.0275(15) 0.054(2) -0.0028(14) 0.0015(16) 0.0005(14)
C122 0.060(3) 0.0332(19) 0.054(2) -0.0061(17) -0.004(2) -0.0040(18)
C123 0.054(3) 0.036(2) 0.056(3) -0.0002(18) -0.008(2) -0.0027(18)
C124 0.049(2) 0.0287(17) 0.047(2) -0.0021(15) -0.0008(17) 0.0011(16)
C125 0.062(3) 0.031(2) 0.071(3) -0.0046(19) -0.015(2) -0.0013(19)
C126 0.061(3) 0.031(2) 0.079(3) -0.005(2) -0.013(3) 0.0080(19)
C131 0.042(2) 0.0287(17) 0.057(2) 0.0026(16) -0.0065(18) -0.0034(15)
N132 0.0439(19) 0.0277(14) 0.057(2) 0.0031(14) -0.0095(16) -0.0008(13)
C133 0.043(2) 0.0295(17) 0.052(2) 0.0063(16) -0.0075(17) -0.0043(15)
N134 0.048(2) 0.0276(15) 0.0523(19) 0.0018(13) -0.0039(15) -0.0036(13)
C135 0.043(2) 0.0298(18) 0.054(2) -0.0007(16) -0.0042(18) -0.0008(15)
N136 0.0415(18) 0.0300(15) 0.053(2) 0.0016(14) -0.0057(15) -0.0002(13)
N141 0.048(2) 0.044(2) 0.065(2) 0.0051(17) -0.0103(18) -0.0088(16)
C142 0.107(6) 0.109(6) 0.061(4) -0.025(4) 0.009(3) -0.065(5)
C143 0.101(5) 0.110(6) 0.062(3) -0.029(4) 0.016(3) -0.057(5)
C144 0.045(2) 0.041(2) 0.052(2) -0.0036(18) -0.0052(18) -0.0049(17)
C145 0.052(3) 0.052(3) 0.065(3) -0.013(2) -0.001(2) -0.011(2)
C146 0.055(3) 0.054(3) 0.071(3) -0.004(2) 0.007(2) -0.011(2)
N151 0.056(2) 0.0346(17) 0.054(2) -0.0044(15) 0.0044(17) -0.0001(15)
C152 0.077(4) 0.077(4) 0.073(4) -0.037(3) 0.020(3) -0.026(3)
C153 0.075(4) 0.078(4) 0.080(4) -0.037(3) 0.020(3) -0.034(3)
C154 0.045(2) 0.040(2) 0.048(2) -0.0042(17) -0.0020(17) 0.0019(17)
C155 0.067(3) 0.055(3) 0.063(3) -0.022(2) 0.011(2) -0.017(2)
C156 0.063(3) 0.055(3) 0.068(3) -0.020(2) 0.011(3) -0.017(2)
N161 0.063(2) 0.0389(18) 0.049(2) -0.0061(15) -0.0037(18) -0.0070(17)
C162 0.068(3) 0.059(3) 0.073(3) -0.021(3) 0.014(3) -0.025(3)
C163 0.070(3) 0.057(3) 0.064(3) -0.023(2) 0.016(3) -0.020(3)
C164 0.051(2) 0.0384(19) 0.041(2) -0.0019(16) -0.0051(17) -0.0052(17)
C165 0.043(2) 0.042(2) 0.050(2) -0.0043(17) -0.0110(18) 0.0002(17)
C166 0.051(2) 0.045(2) 0.044(2) -0.0066(17) -0.0096(18) 0.0026(18)
C171 0.048(2) 0.0379(19) 0.045(2) -0.0018(16) -0.0084(18) -0.0035(17)
N172 0.047(2) 0.0417(18) 0.051(2) -0.0073(15) -0.0038(16) -0.0017(15)
C173 0.042(2) 0.0364(19) 0.050(2) -0.0040(16) -0.0064(17) 0.0016(16)
N174 0.0464(19) 0.0352(16) 0.0454(18) -0.0010(14) -0.0057(15) -0.0006(14)
C175 0.048(2) 0.0375(19) 0.0402(19) -0.0026(15) -0.0063(17) -0.0024(17)
N176 0.048(2) 0.0383(17) 0.0452(18) -0.0017(14) -0.0058(15) -0.0039(15)
Zn2A 0.0400(9) 0.0367(11) 0.0522(10) 0.0081(7) -0.0054(7) -0.0027(7)
I11A 0.0754(14) 0.0331(9) 0.0655(8) -0.0046(6) -0.0004(7) 0.0028(6)
I12A 0.0648(10) 0.0617(12) 0.0484(10) 0.0001(7) 0.0055(10) -0.0242(8)
I21A 0.0525(5) 0.0824(8) 0.0617(7) 0.0265(5) 0.0094(4) 0.0082(4)
I22A 0.0650(6) 0.0416(4) 0.0766(9) 0.0003(3) -0.0035(5) 0.0063(3)
I31A 0.0571(12) 0.0354(7) 0.0686(6) -0.0090(4) 0.0098(7) -0.0025(7)
I32A 0.0728(11) 0.0473(6) 0.0522(8) 0.0048(5) -0.0026(8) 0.0025(6)
Zn2B 0.053(3) 0.041(2) 0.091(5) 0.021(3) -0.028(3) -0.006(2)
I11B 0.120(3) 0.0383(12) 0.0597(6) -0.0013(6) -0.0134(12) 0.0178(15)
I12B 0.0632(10) 0.0649(12) 0.0741(16) 0.0132(11) -0.0208(11) -0.0202(8)
I21B 0.0751(16) 0.148(4) 0.097(3) 0.073(3) -0.0025(16) -0.014(2)
I22B 0.089(3) 0.0388(7) 0.170(6) 0.0082(14) -0.055(4) 0.0101(9)
I31B 0.049(2) 0.0315(15) 0.090(3) -0.0136(13) 0.0246(18) -0.0050(15)
I32B 0.074(2) 0.0376(14) 0.0594(16) 0.0091(10) 0.0228(18) 0.0180(15)
C201 0.071(6) 0.247(18) 0.093(6) 0.003(9) 0.006(5) -0.004(8)
C202 0.079(7) 0.27(2) 0.158(13) 0.034(14) 0.022(7) 0.018(10)
C203 0.159(14) 0.214(19) 0.127(10) 0.036(12) 0.036(10) 0.076(14)
C204 0.125(9) 0.215(17) 0.099(8) -0.009(9) 0.008(6) -0.003(10)
C205 0.161(14) 0.31(2) 0.174(17) -0.080(19) 0.047(13) -0.036(17)
C206 0.089(8) 0.31(2) 0.135(11) -0.041(14) 0.030(7) -0.020(11)
C207 0.080(7) 0.29(2) 0.097(7) -0.001(10) 0.001(5) -0.027(10)
C208 0.112(10) 0.264(19) 0.145(11) -0.018(13) -0.030(9) -0.023(12)
C209 0.174(17) 0.222(19) 0.161(14) 0.032(15) -0.024(13) -0.055(17)
O21A 0.074(9) 0.165(15) 0.148(13) 0.003(10) 0.034(8) 0.031(9)
O21B 0.33(5) 0.36(5) 0.31(4) 0.09(4) 0.04(4) -0.16(4)
C301 0.16(2) 0.077(10) 0.105(13) 0.001(9) 0.059(14) 0.010(11)
C302 0.17(2) 0.066(9) 0.138(18) 0.032(11) 0.086(17) 0.022(11)
C303 0.116(15) 0.076(10) 0.108(14) 0.039(10) 0.043(12) -0.011(10)
C304 0.22(3) 0.068(10) 0.136(19) 0.036(12) 0.12(2) 0.033(15)
C305 0.16(2) 0.085(13) 0.18(3) -0.034(15) 0.07(2) -0.023(14)
C306 0.11(2) 0.077(15) 0.61(11) -0.01(3) 0.05(4) -0.026(15)
C307 0.128(18) 0.100(14) 0.124(17) -0.004(12) 0.024(14) -0.019(13)
C308 0.092(11) 0.105(12) 0.115(13) 0.043(11) 0.060(11) 0.024(10)
C309 0.110(15) 0.23(3) 0.051(8) -0.019(12) 0.002(9) 0.025(17)
O310 0.109(13) 0.42(4) 0.19(2) -0.16(2) 0.053(14) 0.01(2)
C90A 0.40(6) 0.39(6) 0.31(5) -0.09(4) 0.13(5) 0.02(4)
C91A 0.38(5) 0.36(6) 0.30(5) -0.08(4) 0.16(4) -0.03(4)
C92A 0.36(5) 0.35(6) 0.30(5) -0.06(4) 0.15(4) -0.02(4)
C93A 0.37(5) 0.36(6) 0.32(5) -0.06(4) 0.14(4) 0.00(4)
C94A 0.38(5) 0.38(6) 0.34(5) -0.05(4) 0.14(4) 0.01(4)
C95A 0.38(5) 0.39(6) 0.33(5) -0.08(4) 0.12(5) 0.03(4)
C90B 0.43(4) 0.51(5) 0.33(4) 0.07(4) 0.30(3) -0.11(4)
C91B 0.41(4) 0.48(4) 0.31(4) 0.08(3) 0.26(3) -0.13(3)
C92B 0.43(4) 0.45(5) 0.39(4) 0.08(4) 0.27(4) -0.11(4)
C93B 0.45(4) 0.48(5) 0.41(4) 0.07(4) 0.26(4) -0.11(4)
C94B 0.41(4) 0.51(5) 0.37(4) 0.07(4) 0.27(4) -0.04(4)
C95B 0.43(4) 0.49(5) 0.32(4) 0.08(3) 0.29(3) -0.06(4)
C90C 0.14(2) 0.23(3) 0.033(13) 0.015(16) -0.041(14) 0.05(2)
C91C 0.12(2) 0.21(3) 0.022(12) -0.035(16) -0.017(14) 0.04(2)
C92C 0.070(16) 0.17(3) 0.028(11) -0.048(15) -0.009(10) 0.019(18)
C93C 0.06(2) 0.18(3) 0.06(2) 0.003(16) 0.008(12) 0.013(16)
C94C 0.053(15) 0.16(3) 0.026(11) 0.021(14) 0.008(9) 0.023(17)
C95C 0.080(15) 0.14(2) 0.033(13) -0.007(15) -0.025(11) -0.018(16)
C90D 0.16(3) 0.33(4) 0.27(3) -0.03(3) -0.02(3) -0.12(3)
C91D 0.25(3) 0.40(4) 0.31(4) -0.04(3) 0.02(3) -0.01(3)
C92D 0.31(4) 0.43(4) 0.33(4) -0.03(4) 0.04(4) -0.01(4)
C93D 0.31(3) 0.44(5) 0.31(4) 0.00(4) 0.09(3) -0.05(4)
C94D 0.22(3) 0.43(4) 0.31(4) 0.04(4) 0.10(3) -0.12(3)
C95D 0.20(3) 0.40(4) 0.31(4) 0.04(3) 0.04(3) -0.09(3)
C90E 0.35(4) 0.25(3) 0.34(4) 0.02(4) 0.14(3) 0.01(3)
C91E 0.39(4) 0.25(3) 0.36(4) -0.02(4) 0.05(4) -0.01(4)
C92E 0.40(4) 0.24(3) 0.33(4) -0.12(3) 0.04(3) -0.07(4)
C93E 0.35(4) 0.26(3) 0.33(4) -0.12(3) 0.12(3) -0.10(3)
C94E 0.34(4) 0.34(4) 0.34(4) -0.02(3) 0.18(3) -0.09(4)
C95E 0.33(4) 0.34(4) 0.34(4) 0.02(4) 0.20(3) -0.05(3)
C90F 0.65(5) 0.80(6) 0.60(5) 0.10(4) 0.50(4) -0.20(4)
C91F 0.68(5) 0.78(6) 0.65(5) 0.10(4) 0.41(5) -0.18(4)
C92F 0.68(5) 0.80(6) 0.67(5) 0.10(4) 0.40(5) -0.14(5)
C93F 0.70(6) 0.83(6) 0.68(5) 0.10(4) 0.40(5) -0.14(5)
C94F 0.68(5) 0.82(6) 0.64(5) 0.12(4) 0.46(4) -0.17(5)
C95F 0.64(5) 0.81(6) 0.60(5) 0.12(4) 0.50(4) -0.20(4)

loop_
_atom_type_symbol
_atom_type_description
_atom_type_scat_dispersion_real
_atom_type_scat_dispersion_imag
_atom_type_scat_source
C C 0.0181 0.0091 'International Tables Vol C Tables 4.2.6.8 and 6.1.1.4'
H H 0.0000 0.0000 'International Tables Vol C Tables 4.2.6.8 and 6.1.1.4'
N N 0.0311 0.0180 'International Tables Vol C Tables 4.2.6.8 and 6.1.1.4'
Zn Zn -1.5491 0.6778 'International Tables Vol C Tables 4.2.6.8 and 6.1.1.4'
I I -0.3257 6.8362 'International Tables Vol C Tables 4.2.6.8 and 6.1.1.4'
O O 0.0492 0.0322 'International Tables Vol C Tables 4.2.6.8 and 6.1.1.4'

loop_
_exptl_crystal_face_index_h
_exptl_crystal_face_index_k
_exptl_crystal_face_index_l
_exptl_crystal_face_perp_dist
_exptl_oxdiff_crystal_face_indexfrac_h
_exptl_oxdiff_crystal_face_indexfrac_k
_exptl_oxdiff_crystal_face_indexfrac_l
_exptl_oxdiff_crystal_face_x
_exptl_oxdiff_crystal_face_y
_exptl_oxdiff_crystal_face_z
-5 4 18 0.0684 -4.7766 4.2534 17.9308 0.5216 0.8531 0.0091
-7 9 7 0.0538 -7.0173 9.0037 7.0189 0.1872 0.7452 0.6890
8 0 17 0.0582 7.9952 -0.0031 16.9926 0.1991 0.7543 -0.6248
-7 -1 20 0.0512 -7.0071 -1.0072 19.9908 0.7743 0.5276 -0.3756
-15 4 15 0.0565 -15.0142 3.9965 15.0052 0.7720 0.5485 0.3320
-3 -6 15 0.0594 -2.9971 -6.0089 14.9807 0.6374 0.0756 -0.7343
-22 2 8 0.0590 -22.0099 1.9957 8.0040 0.8550 0.0350 0.5376
-18 -2 14 0.0532 -18.0054 -2.0082 13.9920 0.9853 0.0478 -0.0135
5 -8 -9 0.0453 5.0162 -8.0027 -9.0156 -0.2016 -0.7842 -0.5126
-9 0 -17 0.0511 -8.9954 0.0030 -16.9925 -0.1677 -0.7720 0.6513
-14 0 18 0.0571 -14.0091 -0.0071 17.9947 0.9171 0.4000 -0.0668
16 -1 -17 0.0475 16.0106 -0.9936 -16.9976 -0.9292 -0.3971 -0.0853
20 1 -12 0.0575 20.0065 1.0072 -11.9953 -0.9709 -0.0088 -0.1629
0 7 -13 0.0512 -0.0057 7.0086 -12.9789 -0.5144 0.0118 0.8400
22 2 1 0.0722 22.0006 2.0049 1.0018 -0.7135 0.5635 -0.4568
-5 -9 7 0.0511 -4.9900 -9.0093 6.9771 0.5610 -0.4538 -0.7116
-1 9 -8 0.0502 -1.0107 9.0086 -7.9760 -0.3989 0.3113 0.8947
-22 0 -3 0.0647 -22.0029 -0.0029 -2.9964 0.6119 -0.4984 0.6552
16 1 11 0.0650 15.9973 1.0005 10.9963 -0.2356 0.7487 -0.6159
3 0 -20 0.0552 3.0079 0.0058 -19.9927 -0.6244 -0.6672 0.4066
0 -10 -1 0.0417 0.0153 -10.0071 -1.0227 0.2161 -0.7219 -0.7244
-2 10 0 0.0540 -2.0153 10.0071 0.0234 -0.1797 0.6504 0.8017
-16 1 -11 0.0592 -16.0003 1.0010 -10.9917 0.1871 -0.6115 0.7656
12 -7 7 0.0665 11.6184 -6.8179 7.4959 -0.0004 0.0094 -1.0000
0 -4 18 0.0578 -0.0006 -4.0077 17.9839 0.5741 0.3740 -0.7369

loop_
_geom_angle_atom_site_label_1
_geom_angle_atom_site_label_2
_geom_angle_atom_site_label_3
_geom_angle
_geom_angle_site_symmetry_1
_geom_angle_site_symmetry_3
N161 Zn1 N101 97.16(15) 8_556 .
N161 Zn1 I12B 109.37(19) 8_556 .
N101 Zn1 I12B 104.57(19) . .
N161 Zn1 I11A 107.93(17) 8_556 .
N101 Zn1 I11A 112.27(16) . .
N161 Zn1 I11B 104.81(19) 8_556 .
N101 Zn1 I11B 106.1(3) . .
I12B Zn1 I11B 130.05(18) . .
N161 Zn1 I12A 106.99(18) 8_556 .
N101 Zn1 I12A 101.63(17) . .
I11A Zn1 I12A 126.81(14) . .
N151 Zn3 N121 99.94(16) 3_545 .
N151 Zn3 I31A 106.45(15) 3_545 .
N121 Zn3 I31A 112.18(17) . .
N151 Zn3 I32B 111.1(3) 3_545 .
N121 Zn3 I32B 106.31(17) . .
N151 Zn3 I32A 106.80(17) 3_545 .
N121 Zn3 I32A 105.89(13) . .
I31A Zn3 I32A 123.06(13) . .
N151 Zn3 I31B 108.2(2) 3_545 .
N121 Zn3 I31B 106.6(3) . .
I32B Zn3 I31B 122.2(3) . .
C102 N101 C106 118.9(4) . .
C102 N101 Zn1 123.7(3) . .
C106 N101 Zn1 117.2(3) . .
N101 C102 C103 122.1(4) . .
N101 C102 H102 119.0 . .
C103 C102 H102 119.0 . .
C102 C103 C104 118.4(4) . .
C102 C103 H103 120.8 . .
C104 C103 H103 120.8 . .
C105 C104 C103 119.2(4) . .
C105 C104 C131 119.7(4) . .
C103 C104 C131 121.1(4) . .
C104 C105 C106 118.6(5) . .
C104 C105 H105 120.7 . .
C106 C105 H105 120.7 . .
N101 C106 C105 122.8(4) . .
N101 C106 H106 118.6 . .
C105 C106 H106 118.6 . .
C116 N111 C112 118.4(4) . .
C116 N111 Zn2B 127.4(5) . .
C112 N111 Zn2B 113.8(5) . .
C116 N111 Zn2A 119.6(4) . .
C112 N111 Zn2A 122.0(4) . .
N111 C112 C113 123.1(4) . .
N111 C112 H112 118.4 . .
C113 C112 H112 118.4 . .
C114 C113 C112 118.3(5) . .
C114 C113 H113 120.8 . .
C112 C113 H113 120.8 . .
C113 C114 C115 118.3(4) . .
C113 C114 C133 121.9(4) . .
C115 C114 C133 119.7(4) . .
C116 C115 C114 119.8(5) . .
C116 C115 H115 120.1 . .
C114 C115 H115 120.1 . .
N111 C116 C115 122.0(5) . .
N111 C116 H116 119.0 . .
C115 C116 H116 119.0 . .
C122 N121 C126 118.2(4) . .
C122 N121 Zn3 123.7(3) . .
C126 N121 Zn3 118.0(3) . .
N121 C122 C123 122.3(4) . .
N121 C122 H122 118.8 . .
C123 C122 H122 118.8 . .
C124 C123 C122 119.2(4) . .
C124 C123 H123 120.4 . .
C122 C123 H123 120.4 . .
C123 C124 C125 118.4(4) . .
C123 C124 C135 122.3(4) . .
C125 C124 C135 119.2(4) . .
C126 C125 C124 119.1(4) . .
C126 C125 H125 120.4 . .
C124 C125 H125 120.4 . .
N121 C126 C125 122.5(5) . .
N121 C126 H126 118.7 . .
C125 C126 H126 118.7 . .
N136 C131 N132 124.8(4) . .
N136 C131 C104 117.0(4) . .
N132 C131 C104 118.2(4) . .
C133 N132 C131 114.7(4) . .
N132 C133 N134 126.0(4) . .
N132 C133 C114 116.1(4) . .
N134 C133 C114 117.9(4) . .
C135 N134 C133 113.6(4) . .
N134 C135 N136 125.5(4) . .
N134 C135 C124 119.2(4) . .
N136 C135 C124 115.2(4) . .
C131 N136 C135 115.0(4) . .
C142 N141 C146 118.0(5) . .
C142 N141 Zn2A 115.9(4) . .
C146 N141 Zn2A 126.1(4) . .
C142 N141 Zn2B 125.1(5) . .
C146 N141 Zn2B 116.7(6) . .
N141 C142 C143 123.0(6) . .
N141 C142 H142 118.5 . .
C143 C142 H142 118.5 . .
C142 C143 C144 119.7(6) . .
C142 C143 H143 120.2 . .
C144 C143 H143 120.2 . .
C145 C144 C143 117.9(5) . .
C145 C144 C171 121.6(4) . .
C143 C144 C171 120.3(5) . .
C144 C145 C146 119.1(5) . .
C144 C145 H145 120.5 . .
C146 C145 H145 120.5 . .
N141 C146 C145 122.2(6) . .
N141 C146 H146 118.9 . .
C145 C146 H146 118.9 . .
C152 N151 C156 117.6(5) . .
C152 N151 Zn3 119.9(4) . 3_455
C156 N151 Zn3 122.5(4) . 3_455
N151 C152 C153 123.8(5) . .
N151 C152 H152 118.1 . .
C153 C152 H152 118.1 . .
C152 C153 C154 118.9(5) . .
C152 C153 H153 120.6 . .
C154 C153 H153 120.6 . .
C153 C154 C155 117.4(5) . .
C153 C154 C173 121.8(5) . .
C155 C154 C173 120.7(4) . .
C156 C155 C154 119.4(5) . .
C156 C155 H155 120.3 . .
C154 C155 H155 120.3 . .
N151 C156 C155 122.7(5) . .
N151 C156 H156 118.6 . .
C155 C156 H156 118.6 . .
C162 N161 C166 118.1(4) . .
C162 N161 Zn1 118.7(3) . 8_455
C166 N161 Zn1 123.1(4) . 8_455
N161 C162 C163 123.3(5) . .
N161 C162 H162 118.3 . .
C163 C162 H162 118.3 . .
C162 C163 C164 118.2(6) . .
C162 C163 H163 120.9 . .
C164 C163 H163 120.9 . .
C165 C164 C163 118.7(4) . .
C165 C164 C175 121.5(4) . .
C163 C164 C175 119.8(5) . .
C166 C165 C164 119.7(5) . .
C166 C165 H165 120.2 . .
C164 C165 H165 120.2 . .
N161 C166 C165 122.0(5) . .
N161 C166 H166 119.0 . .
C165 C166 H166 119.0 . .
N172 C171 N176 125.9(4) . .
N172 C171 C144 116.8(4) . .
N176 C171 C144 117.4(5) . .
C171 N172 C173 114.3(4) . .
N172 C173 N174 125.6(5) . .
N172 C173 C154 117.2(4) . .
N174 C173 C154 117.2(4) . .
C175 N174 C173 114.4(4) . .
N174 C175 N176 125.5(4) . .
N174 C175 C164 117.1(4) . .
N176 C175 C164 117.4(4) . .
C171 N176 C175 114.1(4) . .
N141 Zn2A N111 102.4(3) . .
N141 Zn2A I21A 106.1(3) . .
N111 Zn2A I21A 102.7(2) . .
N141 Zn2A I22A 107.6(2) . .
N111 Zn2A I22A 109.3(2) . .
I21A Zn2A I22A 126.3(2) . .
N111 Zn2B N141 100.6(5) . .
N111 Zn2B I21B 112.4(5) . .
N141 Zn2B I21B 112.0(5) . .
N111 Zn2B I22B 101.8(4) . .
N141 Zn2B I22B 104.3(4) . .
I21B Zn2B I22B 123.1(4) . .
C202 C201 C206 123(2) . .
C202 C201 C207 115.0(17) . .
C206 C201 C207 122.0(13) . .
C201 C202 C203 117(2) . .
C201 C202 H202 121.5 . .
C203 C202 H202 121.5 . .
C204 C203 C202 127.1(18) . .
C204 C203 H203 116.4 . .
C202 C203 H203 116.4 . .
C203 C204 C205 113(2) . .
C203 C204 H204 123.6 . .
C205 C204 H204 123.6 . .
C206 C205 C204 121(2) . .
C206 C205 H205 119.7 . .
C204 C205 H205 119.7 . .
C201 C206 C205 119.2(16) . .
C201 C206 H206 120.4 . .
C205 C206 H206 120.4 . .
C208 C207 C201 119.3(18) . .
C208 C207 H207 120.3 . .
C201 C207 H207 120.3 . .
C207 C208 C209 112(2) . .
C207 C208 H208 124.1 . .
C209 C208 H208 124.1 . .
O21A C209 C208 121(2) . .
O21B C209 C208 110(4) . .
O21A C209 H209 119.5 . .
C208 C209 H209 119.5 . .
C302 C301 C307 121(2) . .
C302 C301 C306 124(2) . .
C307 C301 C306 115(3) . .
C303 C302 C301 113(3) . .
C303 C302 H302 123.7 . .
C301 C302 H302 123.7 . .
C302 C303 C304 128(3) . .
C302 C303 H303 115.9 . .
C304 C303 H303 115.9 . .
C303 C304 C305 131(2) . .
C303 C304 H304 114.6 . .
C305 C304 H304 114.6 . .
C304 C305 C306 107(3) . .
C304 C305 H305 126.3 . .
C306 C305 H305 126.3 . .
C305 C306 C301 117(3) . .
C305 C306 H306 121.5 . .
C301 C306 H306 121.5 . .
C308 C307 C301 133(3) . .
C308 C307 H307 113.7 . .
C301 C307 H307 113.7 . .
C307 C308 C309 115(2) . .
C307 C308 H308 122.3 . .
C309 C308 H308 122.3 . .
O310 C309 C308 116(2) . .
O310 C309 H309 122.2 . .
C308 C309 H309 122.2 . .
C95A C90A C91A 111(2) . .
C95A C90A H90A 109.5 . .
C91A C90A H90A 109.5 . .
C95A C90A H90B 109.5 . .
C91A C90A H90B 109.5 . .
H90A C90A H90B 108.1 . .
C92A C91A C90A 108(3) . .
C92A C91A H91A 110.2 . .
C90A C91A H91A 110.2 . .
C92A C91A H91B 110.2 . .
C90A C91A H91B 110.2 . .
H91A C91A H91B 108.5 . .
C93A C92A C91A 110(3) . .
C93A C92A H92A 109.8 . .
C91A C92A H92A 109.8 . .
C93A C92A H92B 109.8 . .
C91A C92A H92B 109.8 . .
H92A C92A H92B 108.2 . .
C92A C93A C94A 110(2) . .
C92A C93A H93A 109.7 . .
C94A C93A H93A 109.7 . .
C92A C93A H93B 109.7 . .
C94A C93A H93B 109.7 . .
H93A C93A H93B 108.2 . .
C93A C94A C95A 109(3) . .
C93A C94A H94A 110.0 . .
C95A C94A H94A 110.0 . .
C93A C94A H94B 110.0 . .
C95A C94A H94B 110.0 . .
H94A C94A H94B 108.4 . .
C90A C95A C94A 109(3) . .
C90A C95A H95A 109.9 . .
C94A C95A H95A 109.9 . .
C90A C95A H95B 109.9 . .
C94A C95A H95B 109.9 . .
H95A C95A H95B 108.3 . .
C91B C90B C95B 121(2) . .
C91B C90B H90C 107.0 . .
C95B C90B H90C 107.0 . .
C91B C90B H90D 107.0 . .
C95B C90B H90D 107.0 . .
H90C C90B H90D 106.7 . .
C90B C91B C92B 116(2) . .
C90B C91B H91C 108.4 . .
C92B C91B H91C 108.4 . .
C90B C91B H91D 108.4 . .
C92B C91B H91D 108.4 . .
H91C C91B H91D 107.4 . .
C91B C92B C93B 107(2) . .
C91B C92B H92C 110.3 . .
C93B C92B H92C 110.3 . .
C91B C92B H92D 110.3 . .
C93B C92B H92D 110.3 . .
H92C C92B H92D 108.6 . .
C92B C93B C94B 110(3) . .
C92B C93B H93C 109.6 . .
C94B C93B H93C 109.6 . .
C92B C93B H93D 109.6 . .
C94B C93B H93D 109.6 . .
H93C C93B H93D 108.1 . .
C95B C94B C93B 109(2) . .
C95B C94B H94C 109.8 . .
C93B C94B H94C 109.8 . .
C95B C94B H94D 109.8 . .
C93B C94B H94D 109.8 . .
H94C C94B H94D 108.2 . .
C90B C95B C94B 113(2) . .
C90B C95B H95C 108.9 . .
C94B C95B H95C 108.9 . .
C90B C95B H95D 108.9 . .
C94B C95B H95D 108.9 . .
H95C C95B H95D 107.8 . .
C91C C90C C95C 102.6(19) . .
C91C C90C H90E 111.3 . .
C95C C90C H90E 111.3 . .
C91C C90C H90F 111.3 . .
C95C C90C H90F 111.3 . .
H90E C90C H90F 109.2 . .
C92C C91C C90C 116(2) . .
C92C C91C H91E 108.3 . .
C90C C91C H91E 108.3 . .
C92C C91C H91F 108.3 . .
C90C C91C H91F 108.3 . .
H91E C91C H91F 107.4 . .
C93C C92C C91C 121(2) . .
C93C C92C H92E 107.0 . .
C91C C92C H92E 107.0 . .
C93C C92C H92F 107.0 . .
C91C C92C H92F 107.0 . .
H92E C92C H92F 106.8 . .
C92C C93C C94C 114.5(19) . .
C92C C93C H93E 108.6 . .
C94C C93C H93E 108.6 . .
C92C C93C H93F 108.6 . .
C94C C93C H93F 108.6 . .
H93E C93C H93F 107.6 . .
C95C C94C C93C 116.7(19) . .
C95C C94C H94E 108.1 . .
C93C C94C H94E 108.1 . .
C95C C94C H94F 108.1 . .
C93C C94C H94F 108.1 . .
H94E C94C H94F 107.3 . .
C94C C95C C90C 112.8(19) . .
C94C C95C H95E 109.0 . .
C90C C95C H95E 109.0 . .
C94C C95C H95F 109.0 . .
C90C C95C H95F 109.0 . .
H95E C95C H95F 107.8 . .
C91D C90D C95D 101(2) . .
C91D C90D H90G 111.6 . .
C95D C90D H90G 111.6 . .
C91D C90D H90H 111.6 . .
C95D C90D H90H 111.6 . .
H90G C90D H90H 109.4 . .
C92D C91D C90D 101(2) . .
C92D C91D H91G 111.6 . .
C90D C91D H91G 111.6 . .
C92D C91D H91H 111.6 . .
C90D C91D H91H 111.6 . .
H91G C91D H91H 109.4 . .
C91D C92D C93D 108(2) . .
C91D C92D H92G 110.2 . .
C93D C92D H92G 110.2 . .
C91D C92D H92H 110.2 . .
C93D C92D H92H 110.2 . .
H92G C92D H92H 108.5 . .
C92D C93D C94D 110(3) . .
C92D C93D H93G 109.6 . .
C94D C93D H93G 109.6 . .
C92D C93D H93H 109.6 . .
C94D C93D H93H 109.6 . .
H93G C93D H93H 108.1 . .
C95D C94D C93D 102(2) . .
C95D C94D H94G 111.4 . .
C93D C94D H94G 111.4 . .
C95D C94D H94H 111.4 . .
C93D C94D H94H 111.4 . .
H94G C94D H94H 109.3 . .
C94D C95D C90D 102(2) . .
C94D C95D H95G 111.3 . .
C90D C95D H95G 111.3 . .
C94D C95D H95H 111.3 . .
C90D C95D H95H 111.3 . .
H95G C95D H95H 109.2 . .
C95E C90E C91E 106(3) . .
C95E C90E H90I 110.5 . .
C91E C90E H90I 110.5 . .
C95E C90E H90J 110.5 . .
C91E C90E H90J 110.5 . .
H90I C90E H90J 108.7 . .
C92E C91E C90E 103(2) . .
C92E C91E H91I 111.3 . .
C90E C91E H91I 111.3 . .
C92E C91E H91J 111.3 . .
C90E C91E H91J 111.3 . .
H91I C91E H91J 109.2 . .
C91E C92E C93E 105(2) . .
C91E C92E H92I 110.8 . .
C93E C92E H92I 110.8 . .
C91E C92E H92J 110.8 . .
C93E C92E H92J 110.8 . .
H92I C92E H92J 108.9 . .
C94E C93E C92E 107(3) . .
C94E C93E H93I 110.2 . .
C92E C93E H93I 110.2 . .
C94E C93E H93J 110.2 . .
C92E C93E H93J 110.2 . .
H93I C93E H93J 108.5 . .
C93E C94E C95E 104(2) . .
C93E C94E H94I 111.0 . .
C95E C94E H94I 111.0 . .
C93E C94E H94J 111.0 . .
C95E C94E H94J 111.0 . .
H94I C94E H94J 109.0 . .
C90E C95E C94E 102(2) . .
C90E C95E H95I 111.3 . .
C94E C95E H95I 111.3 . .
C90E C95E H95J 111.3 . .
C94E C95E H95J 111.3 . .
H95I C95E H95J 109.2 . .
C91F C90F C95F 118(3) . .
C91F C90F H90K 107.8 . .
C95F C90F H90K 107.8 . .
C91F C90F H90L 107.8 . .
C95F C90F H90L 107.8 . .
H90K C90F H90L 107.1 . .
C92F C91F C90F 114(3) . .
C92F C91F H91K 108.8 . .
C90F C91F H91K 108.8 . .
C92F C91F H91L 108.8 . .
C90F C91F H91L 108.8 . .
H91K C91F H91L 107.7 . .
C91F C92F C93F 109(2) . .
C91F C92F H92K 109.8 . .
C93F C92F H92K 109.8 . .
C91F C92F H92L 109.8 . .
C93F C92F H92L 109.8 . .
H92K C92F H92L 108.3 . .
C94F C93F C92F 113(3) . .
C94F C93F H93K 108.9 . .
C92F C93F H93K 108.9 . .
C94F C93F H93L 108.9 . .
C92F C93F H93L 108.9 . .
H93K C93F H93L 107.7 . .
C95F C94F C93F 111(3) . .
C95F C94F H94K 109.5 . .
C93F C94F H94K 109.5 . .
C95F C94F H94L 109.5 . .
C93F C94F H94L 109.5 . .
H94K C94F H94L 108.1 . .
C90F C95F C94F 110(2) . .
C90F C95F H95K 109.7 . .
C94F C95F H95K 109.7 . .
C90F C95F H95L 109.7 . .
C94F C95F H95L 109.7 . .
H95K C95F H95L 108.2 . .

loop_
_geom_bond_atom_site_label_1
_geom_bond_atom_site_label_2
_geom_bond_distance
_geom_bond_site_symmetry_2
Zn1 N161 2.070(4) 8_556
Zn1 N101 2.074(4) .
Zn1 I12B 2.480(5) .
Zn1 I11A 2.520(5) .
Zn1 I11B 2.558(6) .
Zn1 I12A 2.591(4) .
Zn3 N151 2.055(4) 3_545
Zn3 N121 2.077(3) .
Zn3 I31A 2.506(4) .
Zn3 I32B 2.521(6) .
Zn3 I32A 2.558(3) .
Zn3 I31B 2.625(9) .
N101 C102 1.325(6) .
N101 C106 1.338(7) .
C102 C103 1.391(6) .
C102 H102 0.9500 .
C103 C104 1.394(6) .
C103 H103 0.9500 .
C104 C105 1.373(6) .
C104 C131 1.481(6) .
C105 C106 1.374(7) .
C105 H105 0.9500 .
C106 H106 0.9500 .
N111 C116 1.333(7) .
N111 C112 1.340(7) .
N111 Zn2B 2.053(11) .
N111 Zn2A 2.069(7) .
C112 C113 1.385(7) .
C112 H112 0.9500 .
C113 C114 1.384(6) .
C113 H113 0.9500 .
C114 C115 1.390(7) .
C114 C133 1.490(6) .
C115 C116 1.378(7) .
C115 H115 0.9500 .
C116 H116 0.9500 .
N121 C122 1.332(6) .
N121 C126 1.344(6) .
C122 C123 1.384(6) .
C122 H122 0.9500 .
C123 C124 1.377(6) .
C123 H123 0.9500 .
C124 C125 1.384(7) .
C124 C135 1.493(5) .
C125 C126 1.372(6) .
C125 H125 0.9500 .
C126 H126 0.9500 .
C131 N136 1.333(6) .
C131 N132 1.335(6) .
N132 C133 1.325(6) .
C133 N134 1.350(6) .
N134 C135 1.329(6) .
C135 N136 1.339(6) .
N141 C142 1.319(9) .
N141 C146 1.335(7) .
N141 Zn2A 2.044(7) .
N141 Zn2B 2.113(12) .
C142 C143 1.367(10) .
C142 H142 0.9500 .
C143 C144 1.382(7) .
C143 H143 0.9500 .
C144 C145 1.367(8) .
C144 C171 1.481(7) .
C145 C146 1.396(8) .
C145 H145 0.9500 .
C146 H146 0.9500 .
N151 C152 1.320(8) .
N151 C156 1.333(7) .
N151 Zn3 2.055(4) 3_455
C152 C153 1.374(10) .
C152 H152 0.9500 .
C153 C154 1.386(7) .
C153 H153 0.9500 .
C154 C155 1.390(8) .
C154 C173 1.472(7) .
C155 C156 1.375(9) .
C155 H155 0.9500 .
C156 H156 0.9500 .
N161 C162 1.344(8) .
N161 C166 1.347(7) .
N161 Zn1 2.070(4) 8_455
C162 C163 1.374(7) .
C162 H162 0.9500 .
C163 C164 1.395(7) .
C163 H163 0.9500 .
C164 C165 1.381(8) .
C164 C175 1.486(6) .
C165 C166 1.376(6) .
C165 H165 0.9500 .
C166 H166 0.9500 .
C171 N172 1.325(7) .
C171 N176 1.331(6) .
N172 C173 1.330(6) .
C173 N174 1.332(6) .
N174 C175 1.324(7) .
C175 N176 1.339(6) .
Zn2A I21A 2.525(4) .
Zn2A I22A 2.537(5) .
Zn2B I21B 2.543(9) .
Zn2B I22B 2.559(9) .
C201 C202 1.341(18) .
C201 C206 1.39(2) .
C201 C207 1.62(2) .
C202 C203 1.42(2) .
C202 H202 0.9500 .
C203 C204 1.38(2) .
C203 H203 0.9500 .
C204 C205 1.48(2) .
C204 H204 0.9500 .
C205 C206 1.43(3) .
C205 H205 0.9500 .
C206 H206 0.9500 .
C207 C208 1.34(2) .
C207 H207 0.9500 .
C208 C209 1.63(3) .
C208 H208 0.9500 .
C209 O21A 1.17(3) .
C209 O21B 1.20(4) .
C209 H209 0.9500 .
C301 C302 1.46(3) .
C301 C307 1.49(3) .
C301 C306 1.50(3) .
C302 C303 1.25(3) .
C302 H302 0.9500 .
C303 C304 1.26(4) .
C303 H303 0.9500 .
C304 C305 1.47(4) .
C304 H304 0.9500 .
C305 C306 1.49(3) .
C305 H305 0.9500 .
C306 H306 0.9500 .
C307 C308 1.29(3) .
C307 H307 0.9500 .
C308 C309 1.43(3) .
C308 H308 0.9500 .
C309 O310 1.28(3) .
C309 H309 0.9500 .
C90A C95A 1.53(2) .
C90A C91A 1.55(2) .
C90A H90A 0.9900 .
C90A H90B 0.9900 .
C91A C92A 1.54(2) .
C91A H91A 0.9900 .
C91A H91B 0.9900 .
C92A C93A 1.53(2) .
C92A H92A 0.9900 .
C92A H92B 0.9900 .
C93A C94A 1.54(2) .
C93A H93A 0.9900 .
C93A H93B 0.9900 .
C94A C95A 1.54(2) .
C94A H94A 0.9900 .
C94A H94B 0.9900 .
C95A H95A 0.9900 .
C95A H95B 0.9900 .
C90B C91B 1.499(19) .
C90B C95B 1.505(19) .
C90B H90C 0.9900 .
C90B H90D 0.9900 .
C91B C92B 1.522(19) .
C91B H91C 0.9900 .
C91B H91D 0.9900 .
C92B C93B 1.53(2) .
C92B H92C 0.9900 .
C92B H92D 0.9900 .
C93B C94B 1.55(2) .
C93B H93C 0.9900 .
C93B H93D 0.9900 .
C94B C95B 1.507(19) .
C94B H94C 0.9900 .
C94B H94D 0.9900 .
C95B H95C 0.9900 .
C95B H95D 0.9900 .
C90C C91C 1.510(19) .
C90C C95C 1.514(18) .
C90C H90E 0.9900 .
C90C H90F 0.9900 .
C91C C92C 1.482(19) .
C91C H91E 0.9900 .
C91C H91F 0.9900 .
C92C C93C 1.479(18) .
C92C H92E 0.9900 .
C92C H92F 0.9900 .
C93C C94C 1.506(18) .
C93C H93E 0.9900 .
C93C H93F 0.9900 .
C94C C95C 1.483(18) .
C94C H94E 0.9900 .
C94C H94F 0.9900 .
C95C H95E 0.9900 .
C95C H95F 0.9900 .
C90D C91D 1.55(2) .
C90D C95D 1.57(2) .
C90D H90G 0.9900 .
C90D H90H 0.9900 .
C91D C92D 1.54(2) .
C91D H91G 0.9900 .
C91D H91H 0.9900 .
C92D C93D 1.55(2) .
C92D H92G 0.9900 .
C92D H92H 0.9900 .
C93D C94D 1.56(2) .
C93D H93G 0.9900 .
C93D H93H 0.9900 .
C94D C95D 1.55(2) .
C94D H94G 0.9900 .
C94D H94H 0.9900 .
C95D H95G 0.9900 .
C95D H95H 0.9900 .
C90E C95E 1.54(2) .
C90E C91E 1.58(2) .
C90E H90I 0.9900 .
C90E H90J 0.9900 .
C91E C92E 1.54(2) .
C91E H91I 0.9900 .
C91E H91J 0.9900 .
C92E C93E 1.56(2) .
C92E H92I 0.9900 .
C92E H92J 0.9900 .
C93E C94E 1.54(2) .
C93E H93I 0.9900 .
C93E H93J 0.9900 .
C94E C95E 1.58(2) .
C94E H94I 0.9900 .
C94E H94J 0.9900 .
C95E H95I 0.9900 .
C95E H95J 0.9900 .
C90F C91F 1.53(2) .
C90F C95F 1.54(2) .
C90F H90K 0.9900 .
C90F H90L 0.9900 .
C91F C92F 1.53(2) .
C91F H91K 0.9900 .
C91F H91L 0.9900 .
C92F C93F 1.55(2) .
C92F H92K 0.9900 .
C92F H92L 0.9900 .
C93F C94F 1.55(2) .
C93F H93K 0.9900 .
C93F H93L 0.9900 .
C94F C95F 1.54(2) .
C94F H94K 0.9900 .
C94F H94L 0.9900 .
C95F H95K 0.9900 .
C95F H95L 0.9900 .

loop_
_geom_hbond_atom_site_label_D
_geom_hbond_atom_site_label_H
_geom_hbond_atom_site_label_A
_geom_hbond_distance_DH
_geom_hbond_distance_HA
_geom_hbond_distance_DA
_geom_hbond_angle_DHA
_geom_hbond_site_symmetry_A
C102 H102 I32A 0.95 3.26 3.858(6) 122.6 1_565
C102 H102 I32B 0.95 3.14 3.765(8) 125.1 1_565
C105 H105 I22A 0.95 3.29 3.753(6) 112.2 4_646
C112 H112 I11A 0.95 3.07 3.754(6) 130.1 4_646
C112 H112 I11B 0.95 3.12 3.790(6) 129.0 4_646
C115 H115 I31A 0.95 3.20 3.864(6) 128.4 1_565
C115 H115 I31B 0.95 3.26 3.900(9) 126.1 1_565
C116 H116 I22A 0.95 3.13 3.790(5) 127.8 .
C116 H116 I22B 0.95 3.08 3.692(5) 123.9 .
C122 H122 I31B 0.95 3.29 3.886(10) 122.6 .
C126 H126 I32A 0.95 3.06 3.697(6) 126.2 .
C126 H126 I32B 0.95 3.11 3.716(8) 123.2 .
C142 H142 I22A 0.95 3.31 3.815(8) 115.5 .
C146 H146 I21A 0.95 3.17 3.779(6) 123.8 .
C146 H146 I21B 0.95 3.15 3.846(8) 131.3 .
C156 H156 I31A 0.95 3.05 3.708(8) 127.3 3_455
C156 H156 I31B 0.95 3.19 3.850(11) 128.3 3_455
C162 H162 I11B 0.95 3.16 3.747(7) 122.0 8_455
C163 H163 O21A 0.95 2.48 3.334(17) 149.5 .
C165 H165 O310 0.95 2.26 3.03(2) 136.7 5_656
C166 H166 I12A 0.95 3.16 3.811(6) 127.1 8_455
C166 H166 I12B 0.95 3.21 3.830(6) 124.3 8_455
C208 H208 I21A 0.95 3.23 4.18(2) 174.3 5_666
C208 H208 I21B 0.95 3.29 4.23(2) 170.1 5_666

loop_
_geom_torsion_atom_site_label_1
_geom_torsion_atom_site_label_2
_geom_torsion_atom_site_label_3
_geom_torsion_atom_site_label_4
_geom_torsion
_geom_torsion_site_symmetry_1
C106 N101 C102 C103 -0.2(8) .
Zn1 N101 C102 C103 174.4(4) .
N101 C102 C103 C104 1.7(8) .
C102 C103 C104 C105 -1.0(8) .
C102 C103 C104 C131 178.0(5) .
C103 C104 C105 C106 -1.1(10) .
C131 C104 C105 C106 179.9(6) .
C102 N101 C106 C105 -2.1(10) .
Zn1 N101 C106 C105 -177.1(6) .
C104 C105 C106 N101 2.7(11) .
C116 N111 C112 C113 0.0(9) .
Zn2B N111 C112 C113 173.3(6) .
Zn2A N111 C112 C113 -179.3(5) .
N111 C112 C113 C114 -0.8(10) .
C112 C113 C114 C115 0.7(8) .
C112 C113 C114 C133 -179.5(5) .
C113 C114 C115 C116 0.0(9) .
C133 C114 C115 C116 -179.8(5) .
C112 N111 C116 C115 0.7(9) .
Zn2B N111 C116 C115 -171.5(7) .
Zn2A N111 C116 C115 -179.9(5) .
C114 C115 C116 N111 -0.7(10) .
C126 N121 C122 C123 -1.3(9) .
Zn3 N121 C122 C123 178.9(4) .
N121 C122 C123 C124 -1.4(9) .
C122 C123 C124 C125 3.2(9) .
C122 C123 C124 C135 -173.8(5) .
C123 C124 C125 C126 -2.4(9) .
C135 C124 C125 C126 174.7(6) .
C122 N121 C126 C125 2.1(10) .
Zn3 N121 C126 C125 -178.0(5) .
C124 C125 C126 N121 -0.2(11) .
C105 C104 C131 N136 6.9(8) .
C103 C104 C131 N136 -172.2(5) .
C105 C104 C131 N132 -174.3(6) .
C103 C104 C131 N132 6.6(8) .
N136 C131 N132 C133 -2.5(8) .
C104 C131 N132 C133 178.8(5) .
C131 N132 C133 N134 4.6(8) .
C131 N132 C133 C114 -176.3(4) .
C113 C114 C133 N132 172.3(5) .
C115 C114 C133 N132 -7.9(7) .
C113 C114 C133 N134 -8.6(8) .
C115 C114 C133 N134 171.2(5) .
N132 C133 N134 C135 -1.0(8) .
C114 C133 N134 C135 180.0(4) .
C133 N134 C135 N136 -5.4(8) .
C133 N134 C135 C124 172.2(4) .
C123 C124 C135 N134 -7.8(8) .
C125 C124 C135 N134 175.2(5) .
C123 C124 C135 N136 170.1(5) .
C125 C124 C135 N136 -6.9(7) .
N132 C131 N136 C135 -3.0(8) .
C104 C131 N136 C135 175.7(4) .
N134 C135 N136 C131 7.3(8) .
C124 C135 N136 C131 -170.4(4) .
C146 N141 C142 C143 -2.1(13) .
Zn2A N141 C142 C143 177.6(9) .
Zn2B N141 C142 C143 -177.1(8) .
N141 C142 C143 C144 -1.1(16) .
C142 C143 C144 C145 4.4(13) .
C142 C143 C144 C171 179.5(8) .
C143 C144 C145 C146 -4.5(9) .
C171 C144 C145 C146 -179.5(5) .
C142 N141 C146 C145 1.9(10) .
Zn2A N141 C146 C145 -177.7(5) .
Zn2B N141 C146 C145 177.4(6) .
C144 C145 C146 N141 1.4(9) .
C156 N151 C152 C153 -0.5(11) .
Zn3 N151 C152 C153 179.7(7) 3_455
N151 C152 C153 C154 -2.0(13) .
C152 C153 C154 C155 2.5(11) .
C152 C153 C154 C173 179.2(6) .
C153 C154 C155 C156 -0.7(9) .
C173 C154 C155 C156 -177.4(5) .
C152 N151 C156 C155 2.4(10) .
Zn3 N151 C156 C155 -177.7(5) 3_455
C154 C155 C156 N151 -1.8(10) .
C166 N161 C162 C163 -0.7(9) .
Zn1 N161 C162 C163 -176.7(5) 8_455
N161 C162 C163 C164 -0.2(10) .
C162 C163 C164 C165 1.3(9) .
C162 C163 C164 C175 -180.0(5) .
C163 C164 C165 C166 -1.5(7) .
C175 C164 C165 C166 179.8(4) .
C162 N161 C166 C165 0.5(7) .
Zn1 N161 C166 C165 176.2(3) 8_455
C164 C165 C166 N161 0.6(7) .
C145 C144 C171 N172 -162.7(5) .
C143 C144 C171 N172 22.5(8) .
C145 C144 C171 N176 18.1(7) .
C143 C144 C171 N176 -156.8(6) .
N176 C171 N172 C173 1.5(7) .
C144 C171 N172 C173 -177.8(4) .
C171 N172 C173 N174 3.2(6) .
C171 N172 C173 C154 -178.5(4) .
C153 C154 C173 N172 -11.6(7) .
C155 C154 C173 N172 165.0(5) .
C153 C154 C173 N174 166.8(6) .
C155 C154 C173 N174 -16.6(7) .
N172 C173 N174 C175 -4.1(6) .
C154 C173 N174 C175 177.7(4) .
C173 N174 C175 N176 0.3(6) .
C173 N174 C175 C164 177.8(4) .
C165 C164 C175 N174 -162.5(4) .
C163 C164 C175 N174 18.8(6) .
C165 C164 C175 N176 15.2(6) .
C163 C164 C175 N176 -163.5(5) .
N172 C171 N176 C175 -4.6(6) .
C144 C171 N176 C175 174.6(4) .
N174 C175 N176 C171 3.6(6) .
C164 C175 N176 C171 -173.9(4) .
C206 C201 C202 C203 1(2) .
C207 C201 C202 C203 179.2(12) .
C201 C202 C203 C204 1(3) .
C202 C203 C204 C205 -3(3) .
C203 C204 C205 C206 2(3) .
C202 C201 C206 C205 -1(2) .
C207 C201 C206 C205 -179.7(15) .
C204 C205 C206 C201 0(3) .
C202 C201 C207 C208 173.3(13) .
C206 C201 C207 C208 -8.1(19) .
C201 C207 C208 C209 176.1(11) .
C207 C208 C209 O21A -169.5(19) .
C207 C208 C209 O21B -8(3) .
C307 C301 C302 C303 175.8(19) .
C306 C301 C302 C303 -2(3) .
C301 C302 C303 C304 2(3) .
C302 C303 C304 C305 -2(4) .
C303 C304 C305 C306 1(4) .
C304 C305 C306 C301 -1(3) .
C302 C301 C306 C305 2(4) .
C307 C301 C306 C305 -176(2) .
C302 C301 C307 C308 -177(2) .
C306 C301 C307 C308 1(4) .
C301 C307 C308 C309 171(2) .
C307 C308 C309 O310 -177(3) .
C95A C90A C91A C92A -22(12) .
C90A C91A C92A C93A 70(6) .
C91A C92A C93A C94A -45(11) .
C92A C93A C94A C95A -22(12) .
C91A C90A C95A C94A -44(11) .
C93A C94A C95A C90A 69(6) .
C95B C90B C91B C92B 28(5) .
C90B C91B C92B C93B 18(5) .
C91B C92B C93B C94B -65(4) .
C92B C93B C94B C95B 67(5) .
C91B C90B C95B C94B -28(6) .
C93B C94B C95B C90B -18(6) .
C95C C90C C91C C92C -55(3) .
C90C C91C C92C C93C 27(5) .
C91C C92C C93C C94C -5(5) .
C92C C93C C94C C95C 16(4) .
C93C C94C C95C C90C -50(3) .
C91C C90C C95C C94C 67(3) .
C95D C90D C91D C92D 62(5) .
C90D C91D C92D C93D 12(6) .
C91D C92D C93D C94D -73(5) .
C92D C93D C94D C95D 44(5) .
C93D C94D C95D C90D 30(5) .
C91D C90D C95D C94D -93(3) .
C95E C90E C91E C92E 73(5) .
C90E C91E C92E C93E 0(6) .
C91E C92E C93E C94E -70(5) .
C92E C93E C94E C95E 68(5) .
C91E C90E C95E C94E -74(4) .
C93E C94E C95E C90E 3(5) .
C95F C90F C91F C92F -51(9) .
C90F C91F C92F C93F 6(12) .
C91F C92F C93F C94F 50(10) .
C92F C93F C94F C95F -65(7) .
C91F C90F C95F C94F 37(9) .
C93F C94F C95F C90F 19(10) .
